data_7715684
loop_
_publ_author_name
'Borah, Aditya'
'Dey, Sourav'
'Siddiqui, Kehkasha'
'Gupta, Sandeep K.'
'Rajaraman, Gopalan'
'Murugavel, Ramaswamy'

_publ_section_title
;
 Magnetic anisotropy in octahedral Dy(III) and Yb(III) complexes.
;
_journal_issue 17
_journal_name_full 'Dalton transactions (Cambridge, England : 2003)'
_journal_page_first 7263
_journal_page_last 7267
_journal_paper_doi 10.1039/d3dt04352e
_journal_volume 53
_journal_year 2024
_chemical_formula_moiety 'C72 H123 Dy O30 P6'
_chemical_formula_sum 'C72 H123 Dy O30 P6'
_chemical_formula_weight 1817.02
_chemical_name_systematic Dy
_space_group_crystal_system trigonal
_space_group_IT_number 148
_space_group_name_Hall '-R 3'
_space_group_name_H-M_alt 'R -3 :H'
_atom_sites_solution_hydrogens mixed
_atom_sites_solution_primary direct
_audit_creation_date 2023-11-21
_audit_creation_method
;
Olex2 1.5
(compiled 2023.08.24 svn.re1ec1418 for OlexSys, GUI svn.r6817)
;
_audit_update_record
;
2024-03-21 deposited with the CCDC.	2024-03-26 downloaded from the CCDC.
;
_cell_angle_alpha 90
_cell_angle_beta 90
_cell_angle_gamma 120
_cell_formula_units_Z 3
_cell_length_a 23.764(4)
_cell_length_b 23.764(4)
_cell_length_c 13.421(4)
_cell_measurement_reflns_used 3020
_cell_measurement_temperature 150.0
_cell_measurement_theta_max 28.8010
_cell_measurement_theta_min 2.4980
_cell_volume 6564(3)
_computing_cell_refinement 'CrysAlisPro 1.171.39.32a (Rigaku OD, 2017)'
_computing_data_collection 'CrysAlisPro 1.171.39.32a (Rigaku OD, 2017)'
_computing_data_reduction 'CrysAlisPro 1.171.39.32a (Rigaku OD, 2017)'
_computing_molecular_graphics 'Olex2 1.5 (Dolomanov et al., 2009)'
_computing_publication_material 'Olex2 1.5 (Dolomanov et al., 2009)'
_computing_structure_refinement 'SHELXL 2018/3 (Sheldrick, 2015)'
_computing_structure_solution 'SIR2004  (Burla et al.,  2007)'
_diffrn_ambient_temperature 150.0
_diffrn_measured_fraction_theta_full 0.997
_diffrn_measured_fraction_theta_max 0.997
_diffrn_measurement_device_type 'Rigaku Saturn 724+ ccd diffractometer'
_diffrn_radiation_type MoK\a
_diffrn_radiation_wavelength 0.71073
_diffrn_reflns_av_R_equivalents 0.0274
_diffrn_reflns_av_unetI/netI 0.0173
_diffrn_reflns_Laue_measured_fraction_full 0.997
_diffrn_reflns_Laue_measured_fraction_max 0.997
_diffrn_reflns_limit_h_max 27
_diffrn_reflns_limit_h_min -28
_diffrn_reflns_limit_k_max 28
_diffrn_reflns_limit_k_min -20
_diffrn_reflns_limit_l_max 15
_diffrn_reflns_limit_l_min -15
_diffrn_reflns_number 11886
_diffrn_reflns_point_group_measured_fraction_full 0.997
_diffrn_reflns_point_group_measured_fraction_max 0.997
_diffrn_reflns_theta_full 24.988
_diffrn_reflns_theta_max 24.988
_diffrn_reflns_theta_min 2.494
_exptl_absorpt_coefficient_mu 1.039
_exptl_absorpt_correction_T_max 1.00000
_exptl_absorpt_correction_T_min 0.65892
_exptl_absorpt_correction_type multi-scan
_exptl_absorpt_process_details 'CrysAlisPro 1.171.39.32a (Rigaku Oxford Diffraction, 2017)'
_exptl_crystal_colour colourless
_exptl_crystal_colour_primary colourless
_exptl_crystal_density_diffrn 1.379
_exptl_crystal_description block
_exptl_crystal_F_000 2853
_exptl_crystal_preparation ESI
_exptl_crystal_recrystallization_method ESI
_exptl_crystal_size_max 0.35
_exptl_crystal_size_mid 0.19
_exptl_crystal_size_min 0.18
_refine_diff_density_max 0.261
_refine_diff_density_min -0.311
_refine_diff_density_rms 0.045
_refine_ls_extinction_method none
_refine_ls_goodness_of_fit_ref 1.056
_refine_ls_hydrogen_treatment mixed
_refine_ls_matrix_type full
_refine_ls_number_parameters 178
_refine_ls_number_reflns 2568
_refine_ls_number_restraints 0
_refine_ls_restrained_S_all 1.056
_refine_ls_R_factor_all 0.0186
_refine_ls_R_factor_gt 0.0186
_refine_ls_shift/su_max 0.001
_refine_ls_shift/su_mean 0.000
_refine_ls_structure_factor_coef Fsqd
_refine_ls_weighting_details 'w=1/[\s^2^(Fo^2^)+(0.0277P)^2^+8.0021P] where P=(Fo^2^+2Fc^2^)/3'
_refine_ls_weighting_scheme calc
_refine_ls_wR_factor_gt 0.0495
_refine_ls_wR_factor_ref 0.0496
_reflns_Friedel_coverage 0.000
_reflns_number_gt 2561
_reflns_number_total 2568
_reflns_threshold_expression 'I > 2\s(I)'
_cod_data_source_file d3dt04352e3.cif
_cod_data_source_block dyhexa
_cod_depositor_comments 'Adding full bibliography for 7715683--7715685.cif.'
_cod_original_sg_symbol_H-M 'R -3'
_cod_database_code 7715684
_shelx_shelxl_version_number 2018/3
_shelx_space_group_comment
;
The symmetry employed for this shelxl refinement is uniquely defined
by the following loop, which should always be used as a source of
symmetry information in preference to the above space-group names.
They are only intended as comments.
;
_shelx_estimated_absorpt_t_max 0.835
_shelx_estimated_absorpt_t_min 0.712
_olex2_refinement_description
;
1. Fixed Uiso
 At 1.2 times of:
  All C(H) groups
 At 1.5 times of:
  All C(H,H,H) groups
2. Others
 Fixed Uiso: H2(0.08) H3(0.08) H5A(0.08) H5B(0.08)
3.a Ternary CH refined with riding coordinates:
 C7(H7), C10(H10)
3.b Aromatic/amide H refined with riding coordinates:
 C3(H3A), C4(H4), C5(H5)
3.c Idealised Me refined as rotating group:
 C8(H8A,H8B,H8C), C9(H9A,H9B,H9C), C11(H11A,H11B,H11C), C12(H12A,H12B,H12C)
;
_olex2_exptl_crystal_mounting_method ESI
_olex2_submission_original_sample_id 1
_olex2_submission_special_instructions 'No special instructions were received'

loop_
_space_group_symop_operation_xyz
'x, y, z'
'-y, x-y, z'
'-x+y, -x, z'
'x+2/3, y+1/3, z+1/3'
'-y+2/3, x-y+1/3, z+1/3'
'-x+y+2/3, -x+1/3, z+1/3'
'x+1/3, y+2/3, z+2/3'
'-y+1/3, x-y+2/3, z+2/3'
'-x+y+1/3, -x+2/3, z+2/3'
'-x, -y, -z'
'y, -x+y, -z'
'x-y, x, -z'
'-x+2/3, -y+1/3, -z+1/3'
'y+2/3, -x+y+1/3, -z+1/3'
'x-y+2/3, x+1/3, -z+1/3'
'-x+1/3, -y+2/3, -z+2/3'
'y+1/3, -x+y+2/3, -z+2/3'
'x-y+1/3, x+2/3, -z+2/3'

loop_
_atom_site_label
_atom_site_type_symbol
_atom_site_fract_x
_atom_site_fract_y
_atom_site_fract_z
_atom_site_U_iso_or_equiv
_atom_site_adp_type
_atom_site_occupancy
_atom_site_site_symmetry_order
_atom_site_calc_flag
_atom_site_refinement_flags_posn
_atom_site_refinement_flags_adp
_atom_site_refinement_flags_occupancy
_atom_site_disorder_assembly
_atom_site_disorder_group
Dy1 Dy 0.666667 0.333333 0.833333 0.01742(7) Uani 1 6 d S T P . .
P1 P 0.51938(2) 0.31799(2) 0.72382(3) 0.02728(11) Uani 1 1 d . . . . .
O1 O 0.58660(6) 0.33065(6) 0.74124(9) 0.0324(3) Uani 1 1 d . . . . .
O2 O 0.51044(8) 0.37387(8) 0.76592(12) 0.0497(4) Uani 1 1 d . . . . .
H2 H 0.5370(15) 0.3964(15) 0.808(2) 0.080 Uiso 1 1 d . U . . .
O3 O 0.46652(7) 0.25295(7) 0.76043(10) 0.0439(3) Uani 1 1 d . . . . .
H3 H 0.4021(16) 0.2287(14) 0.746(2) 0.080 Uiso 1 1 d . U . . .
O4 O 0.51012(6) 0.32353(6) 0.60803(9) 0.0288(3) Uani 1 1 d . . . . .
O5 O 0.34750(9) 0.21123(10) 0.72692(16) 0.0687(5) Uani 1 1 d . . . . .
H5A H 0.333333 0.166667 0.666667 0.080 Uiso 1 2 d S U P . .
H5B H 0.3275(16) 0.1982(17) 0.777(2) 0.080 Uiso 1 1 d . U . . .
C1 C 0.46438(8) 0.27713(8) 0.54215(12) 0.0262(4) Uani 1 1 d . . . . .
C2 C 0.41192(9) 0.28517(9) 0.51491(13) 0.0295(4) Uani 1 1 d . . . . .
C3 C 0.37003(10) 0.24311(11) 0.44264(15) 0.0414(5) Uani 1 1 d . . . . .
H3A H 0.333683 0.246760 0.422397 0.050 Uiso 1 1 calc R U . . .
C4 C 0.38025(11) 0.19617(12) 0.39978(16) 0.0491(6) Uani 1 1 d . . . . .
H4 H 0.351449 0.168426 0.349772 0.059 Uiso 1 1 calc R U . . .
C5 C 0.43227(11) 0.18942(11) 0.42941(16) 0.0445(5) Uani 1 1 d . . . . .
H5 H 0.438602 0.156749 0.399601 0.053 Uiso 1 1 calc R U . . .
C6 C 0.47566(9) 0.22964(9) 0.50223(13) 0.0333(4) Uani 1 1 d . . . . .
C7 C 0.40284(9) 0.33863(10) 0.56016(14) 0.0355(4) Uani 1 1 d . . . . .
H7 H 0.418708 0.344861 0.630521 0.043 Uiso 1 1 calc R U . . .
C8 C 0.44444(13) 0.40224(12) 0.5052(2) 0.0588(6) Uani 1 1 d . . . . .
H8A H 0.440175 0.436934 0.537425 0.088 Uiso 1 1 calc R U . . .
H8B H 0.429958 0.397694 0.435834 0.088 Uiso 1 1 calc R U . . .
H8C H 0.490007 0.413086 0.507026 0.088 Uiso 1 1 calc R U . . .
C9 C 0.33193(12) 0.32216(14) 0.5629(2) 0.0606(7) Uani 1 1 d . . . . .
H9A H 0.315875 0.318880 0.494693 0.091 Uiso 1 1 calc R U . . .
H9B H 0.328707 0.356423 0.598585 0.091 Uiso 1 1 calc R U . . .
H9C H 0.305721 0.280601 0.597260 0.091 Uiso 1 1 calc R U . . .
C10 C 0.53148(10) 0.21948(10) 0.53548(16) 0.0408(5) Uani 1 1 d . . . . .
H10 H 0.559685 0.255862 0.581581 0.049 Uiso 1 1 calc R U . . .
C11 C 0.57348(15) 0.22164(17) 0.4478(2) 0.0721(8) Uani 1 1 d . . . . .
H11A H 0.589366 0.262717 0.411763 0.108 Uiso 1 1 calc R U . . .
H11B H 0.547512 0.185265 0.402708 0.108 Uiso 1 1 calc R U . . .
H11C H 0.610500 0.218325 0.472576 0.108 Uiso 1 1 calc R U . . .
C12 C 0.50557(14) 0.15653(14) 0.5931(2) 0.0687(8) Uani 1 1 d . . . . .
H12A H 0.541908 0.151051 0.614897 0.103 Uiso 1 1 calc R U . . .
H12B H 0.476583 0.120014 0.550277 0.103 Uiso 1 1 calc R U . . .
H12C H 0.481452 0.157784 0.651510 0.103 Uiso 1 1 calc R U . . .

loop_
_atom_site_aniso_label
_atom_site_aniso_U_11
_atom_site_aniso_U_22
_atom_site_aniso_U_33
_atom_site_aniso_U_23
_atom_site_aniso_U_13
_atom_site_aniso_U_12
Dy1 0.01618(8) 0.01618(8) 0.01990(10) 0.000 0.000 0.00809(4)
P1 0.0241(2) 0.0343(2) 0.0249(2) -0.00320(18) -0.00626(17) 0.01575(19)
O1 0.0280(6) 0.0401(7) 0.0333(7) -0.0052(5) -0.0098(5) 0.0201(6)
O2 0.0510(9) 0.0666(10) 0.0510(9) -0.0286(8) -0.0227(7) 0.0440(9)
O3 0.0329(7) 0.0517(9) 0.0359(7) 0.0122(6) -0.0043(6) 0.0128(7)
O4 0.0279(6) 0.0285(6) 0.0261(6) -0.0012(5) -0.0075(5) 0.0112(5)
O5 0.0420(10) 0.0730(13) 0.0747(13) 0.0180(10) 0.0041(9) 0.0165(9)
C1 0.0261(8) 0.0285(9) 0.0211(8) 0.0004(7) -0.0039(7) 0.0115(7)
C2 0.0306(9) 0.0359(9) 0.0233(8) 0.0014(7) -0.0029(7) 0.0177(8)
C3 0.0395(11) 0.0519(12) 0.0372(11) -0.0077(9) -0.0166(9) 0.0261(10)
C4 0.0529(13) 0.0552(13) 0.0397(11) -0.0181(10) -0.0222(10) 0.0273(11)
C5 0.0546(13) 0.0457(12) 0.0400(11) -0.0154(9) -0.0107(10) 0.0301(11)
C6 0.0353(10) 0.0375(10) 0.0301(9) -0.0025(8) -0.0031(8) 0.0205(8)
C7 0.0399(11) 0.0472(11) 0.0292(9) -0.0042(8) -0.0066(8) 0.0291(9)
C8 0.0708(17) 0.0434(13) 0.0669(16) 0.0014(11) 0.0003(13) 0.0321(12)
C9 0.0499(14) 0.0773(18) 0.0723(17) -0.0082(14) -0.0031(12) 0.0451(14)
C10 0.0421(11) 0.0468(12) 0.0445(11) -0.0061(9) -0.0062(9) 0.0305(10)
C11 0.0708(18) 0.108(2) 0.0665(17) 0.0103(16) 0.0122(14) 0.0664(19)
C12 0.0665(17) 0.0698(18) 0.0818(19) 0.0216(15) -0.0021(14) 0.0431(15)

loop_
_atom_type_symbol
_atom_type_description
_atom_type_scat_dispersion_real
_atom_type_scat_dispersion_imag
_atom_type_scat_source
C C 0.0033 0.0016 'International Tables Vol C Tables 4.2.6.8 and 6.1.1.4'
H H 0.0000 0.0000 'International Tables Vol C Tables 4.2.6.8 and 6.1.1.4'
Dy Dy -0.1892 4.4098 'International Tables Vol C Tables 4.2.6.8 and 6.1.1.4'
O O 0.0106 0.0060 'International Tables Vol C Tables 4.2.6.8 and 6.1.1.4'
P P 0.1023 0.0942 'International Tables Vol C Tables 4.2.6.8 and 6.1.1.4'

loop_
_geom_angle_atom_site_label_1
_geom_angle_atom_site_label_2
_geom_angle_atom_site_label_3
_geom_angle
_geom_angle_site_symmetry_1
_geom_angle_site_symmetry_3
_geom_angle_publ_flag
O1 Dy1 O1 92.55(5) 2_655 3_665 ?
O1 Dy1 O1 92.55(5) 18_546 17_556 ?
O1 Dy1 O1 87.45(5) 18_546 . ?
O1 Dy1 O1 87.45(5) 2_655 16_656 ?
O1 Dy1 O1 92.55(5) 3_665 . ?
O1 Dy1 O1 87.45(5) 3_665 16_656 ?
O1 Dy1 O1 87.45(5) 3_665 17_556 ?
O1 Dy1 O1 87.45(5) 2_655 18_546 ?
O1 Dy1 O1 92.55(5) 2_655 . ?
O1 Dy1 O1 180.0 3_665 18_546 ?
O1 Dy1 O1 180.0 16_656 . ?
O1 Dy1 O1 92.55(5) 16_656 18_546 ?
O1 Dy1 O1 87.45(5) 17_556 . ?
O1 Dy1 O1 180.0 2_655 17_556 ?
O1 Dy1 O1 92.55(5) 16_656 17_556 ?
O1 P1 O2 111.22(8) . . ?
O1 P1 O3 114.60(8) . . ?
O1 P1 O4 108.47(7) . . ?
O2 P1 O4 101.64(8) . . ?
O3 P1 O2 111.02(10) . . ?
O3 P1 O4 109.04(7) . . ?
P1 O1 Dy1 154.36(8) . . ?
P1 O2 H2 115(2) . . ?
P1 O3 H3 125.2(12) . . ?
C1 O4 P1 129.49(11) . . ?
H3 O5 H5A 102.9(14) . . ?
H3 O5 H5B 107(3) . . ?
H5A O5 H5B 111(3) . . ?
C2 C1 O4 116.64(15) . . ?
C6 C1 O4 119.41(15) . . ?
C6 C1 C2 123.77(16) . . ?
C1 C2 C7 121.23(16) . . ?
C3 C2 C1 116.72(17) . . ?
C3 C2 C7 122.03(16) . . ?
C2 C3 H3A 119.4 . . ?
C4 C3 C2 121.29(18) . . ?
C4 C3 H3A 119.4 . . ?
C3 C4 H4 119.9 . . ?
C3 C4 C5 120.19(19) . . ?
C5 C4 H4 119.9 . . ?
C4 C5 H5 119.3 . . ?
C4 C5 C6 121.31(19) . . ?
C6 C5 H5 119.3 . . ?
C1 C6 C5 116.70(17) . . ?
C1 C6 C10 123.37(17) . . ?
C5 C6 C10 119.92(18) . . ?
C2 C7 H7 107.5 . . ?
C2 C7 C8 110.13(17) . . ?
C2 C7 C9 113.29(18) . . ?
C8 C7 H7 107.5 . . ?
C8 C7 C9 110.61(19) . . ?
C9 C7 H7 107.5 . . ?
C7 C8 H8A 109.5 . . ?
C7 C8 H8B 109.5 . . ?
C7 C8 H8C 109.5 . . ?
H8A C8 H8B 109.5 . . ?
H8A C8 H8C 109.5 . . ?
H8B C8 H8C 109.5 . . ?
C7 C9 H9A 109.5 . . ?
C7 C9 H9B 109.5 . . ?
C7 C9 H9C 109.5 . . ?
H9A C9 H9B 109.5 . . ?
H9A C9 H9C 109.5 . . ?
H9B C9 H9C 109.5 . . ?
C6 C10 H10 107.7 . . ?
C11 C10 C6 111.94(18) . . ?
C11 C10 H10 107.7 . . ?
C12 C10 C6 110.41(18) . . ?
C12 C10 H10 107.7 . . ?
C12 C10 C11 111.3(2) . . ?
C10 C11 H11A 109.5 . . ?
C10 C11 H11B 109.5 . . ?
C10 C11 H11C 109.5 . . ?
H11A C11 H11B 109.5 . . ?
H11A C11 H11C 109.5 . . ?
H11B C11 H11C 109.5 . . ?
C10 C12 H12A 109.5 . . ?
C10 C12 H12B 109.5 . . ?
C10 C12 H12C 109.5 . . ?
H12A C12 H12B 109.5 . . ?
H12A C12 H12C 109.5 . . ?
H12B C12 H12C 109.5 . . ?

loop_
_geom_bond_atom_site_label_1
_geom_bond_atom_site_label_2
_geom_bond_distance
_geom_bond_site_symmetry_2
_geom_bond_publ_flag
Dy1 O1 2.2428(12) 2_655 ?
Dy1 O1 2.2427(12) 17_556 ?
Dy1 O1 2.2428(12) 18_546 ?
Dy1 O1 2.2428(12) 3_665 ?
Dy1 O1 2.2428(12) 16_656 ?
Dy1 O1 2.2428(12) . ?
P1 O1 1.4889(12) . ?
P1 O2 1.5524(15) . ?
P1 O3 1.5056(15) . ?
P1 O4 1.5842(13) . ?
O2 H2 0.81(3) . ?
O3 H3 1.35(3) . ?
O4 C1 1.407(2) . ?
O5 H3 1.18(3) . ?
O5 H5A 1.238(2) . ?
O5 H5B 0.79(3) . ?
C1 C2 1.401(2) . ?
C1 C6 1.391(3) . ?
C2 C3 1.391(3) . ?
C2 C7 1.518(3) . ?
C3 H3A 0.9500 . ?
C3 C4 1.380(3) . ?
C4 H4 0.9500 . ?
C4 C5 1.382(3) . ?
C5 H5 0.9500 . ?
C5 C6 1.395(3) . ?
C6 C10 1.529(3) . ?
C7 H7 1.0000 . ?
C7 C8 1.520(3) . ?
C7 C9 1.528(3) . ?
C8 H8A 0.9800 . ?
C8 H8B 0.9800 . ?
C8 H8C 0.9800 . ?
C9 H9A 0.9800 . ?
C9 H9B 0.9800 . ?
C9 H9C 0.9800 . ?
C10 H10 1.0000 . ?
C10 C11 1.527(3) . ?
C10 C12 1.515(3) . ?
C11 H11A 0.9800 . ?
C11 H11B 0.9800 . ?
C11 H11C 0.9800 . ?
C12 H12A 0.9800 . ?
C12 H12B 0.9800 . ?
C12 H12C 0.9800 . ?

loop_
_geom_torsion_atom_site_label_1
_geom_torsion_atom_site_label_2
_geom_torsion_atom_site_label_3
_geom_torsion_atom_site_label_4
_geom_torsion
_geom_torsion_site_symmetry_1
_geom_torsion_site_symmetry_2
_geom_torsion_site_symmetry_3
_geom_torsion_site_symmetry_4
_geom_torsion_publ_flag
P1 O4 C1 C2 102.75(17) . . . . ?
P1 O4 C1 C6 -82.1(2) . . . . ?
O1 P1 O4 C1 121.81(14) . . . . ?
O2 P1 O1 Dy1 79.4(2) . . . . ?
O2 P1 O4 C1 -120.90(15) . . . . ?
O3 P1 O1 Dy1 -47.6(2) . . . . ?
O3 P1 O4 C1 -3.61(17) . . . . ?
O4 P1 O1 Dy1 -169.64(17) . . . . ?
O4 C1 C2 C3 174.08(16) . . . . ?
O4 C1 C2 C7 -4.1(2) . . . . ?
O4 C1 C6 C5 -173.33(17) . . . . ?
O4 C1 C6 C10 7.7(3) . . . . ?
C1 C2 C3 C4 -0.4(3) . . . . ?
C1 C2 C7 C8 83.1(2) . . . . ?
C1 C2 C7 C9 -152.45(19) . . . . ?
C1 C6 C10 C11 -125.7(2) . . . . ?
C1 C6 C10 C12 109.8(2) . . . . ?
C2 C1 C6 C5 1.5(3) . . . . ?
C2 C1 C6 C10 -177.44(18) . . . . ?
C2 C3 C4 C5 1.0(4) . . . . ?
C3 C2 C7 C8 -95.0(2) . . . . ?
C3 C2 C7 C9 29.5(3) . . . . ?
C3 C4 C5 C6 -0.4(4) . . . . ?
C4 C5 C6 C1 -0.8(3) . . . . ?
C4 C5 C6 C10 178.1(2) . . . . ?
C5 C6 C10 C11 55.4(3) . . . . ?
C5 C6 C10 C12 -69.2(3) . . . . ?
C6 C1 C2 C3 -0.9(3) . . . . ?
C6 C1 C2 C7 -179.09(17) . . . . ?
C7 C2 C3 C4 177.8(2) . . . . ?
